data_4060729
_publ_section_title
;
Practical synthesis of aminoethyl-o-carboranes
;
_journal_name_full Organometallics
_journal_year 2003
_chemical_formula_sum 'C18 H29 B10 N'
_chemical_formula_weight 367.52
_space_group_IT_number 14
_symmetry_cell_setting monoclinic
_symmetry_space_group_name_Hall '-P 2ybc'
_symmetry_space_group_name_H-M 'P 1 21/c 1'
_cell_angle_alpha 90.00
_cell_angle_beta 98.818(6)
_cell_angle_gamma 90.00
_cell_formula_units_Z 4
_cell_length_a 10.2077(6)
_cell_length_b 15.2630(9)
_cell_length_c 14.7009(12)
_cell_measurement_temperature 293(2)
_cell_volume 2263.3(3)
_diffrn_ambient_temperature 293(2)
_exptl_crystal_density_diffrn 1.079
_cod_depositor_comments
;
The following automatic conversions were performed:
'_symmetry_cell_setting' value 'Monoclinic' changed to 'monoclinic'
according to '/home/saulius/struct/CIF-dictionaries/cif_core.dic'
dictionary named 'cif_core.dic' version 2.4.1 from 2010-06-29.

Automatic conversion script
Id: cif_fix_enum 1527 2010-12-29 10:47:43Z saulius 
;
_cod_original_sg_symbol_H-M 'P 21/c'
_cod_database_code 4060729

loop_
_symmetry_equiv_pos_as_xyz
'x, y, z'
'-x, y+1/2, -z+1/2'
'-x, -y, -z'
'x, -y-1/2, z-1/2'

loop_
_atom_site_label
_atom_site_type_symbol
_atom_site_fract_x
_atom_site_fract_y
_atom_site_fract_z
_atom_site_U_iso_or_equiv
_atom_site_adp_type
_atom_site_occupancy
_atom_site_calc_flag
_atom_site_refinement_flags
_atom_site_disorder_assembly
_atom_site_disorder_group
N1 N 0.6466(2) 0.18862(14) 0.91109(15) 0.0557(6) Uani 1 d . . .
C1 C 0.8980(3) 0.30517(16) 1.00115(17) 0.0580(7) Uani 1 d . . .
C2 C 0.9205(3) 0.20783(16) 1.04353(17) 0.0635(8) Uani 1 d . . .
H2 H 0.8388 0.1601 1.0342 0.076 Uiso 1 calc R . .
C3 C 0.7623(3) 0.33251(17) 0.94967(18) 0.0753(9) Uani 1 d . . .
H3A H 0.7419 0.3904 0.9709 0.090 Uiso 1 calc R . .
H3B H 0.7690 0.3373 0.8848 0.090 Uiso 1 calc R . .
C4 C 0.6465(3) 0.27248(17) 0.95937(19) 0.0695(8) Uani 1 d . . .
H4A H 0.6468 0.2609 1.0243 0.083 Uiso 1 calc R . .
H4B H 0.5648 0.3031 0.9365 0.083 Uiso 1 calc R . .
C5 C 0.6123(3) 0.20156(18) 0.81180(19) 0.0723(9) Uani 1 d . . .
H5A H 0.6681 0.2475 0.7931 0.087 Uiso 1 calc R . .
H5B H 0.5212 0.2216 0.7985 0.087 Uiso 1 calc R . .
C6 C 0.6270(3) 0.1213(2) 0.7552(2) 0.0629(8) Uani 1 d . . .
C7 C 0.5358(3) 0.1047(2) 0.6778(2) 0.0820(10) Uani 1 d . . .
H7 H 0.4632 0.1416 0.6631 0.098 Uiso 1 calc R . .
C8 C 0.5512(4) 0.0344(3) 0.6223(2) 0.1093(13) Uani 1 d . . .
H8 H 0.4892 0.0245 0.5700 0.131 Uiso 1 calc R . .
C9 C 0.6561(5) -0.0212(2) 0.6427(3) 0.1006(12) Uani 1 d . . .
H9 H 0.6657 -0.0689 0.6049 0.121 Uiso 1 calc R . .
C10 C 0.7480(3) -0.0058(2) 0.7204(3) 0.0902(10) Uani 1 d . . .
H10 H 0.8203 -0.0430 0.7351 0.108 Uiso 1 calc R . .
C11 C 0.7320(3) 0.0649(2) 0.7759(2) 0.0740(9) Uani 1 d . . .
H11 H 0.7937 0.0746 0.8285 0.089 Uiso 1 calc R . .
C12 C 0.5513(3) 0.12849(17) 0.94340(17) 0.0645(8) Uani 1 d . . .
H12A H 0.5321 0.0809 0.8996 0.077 Uiso 1 calc R . .
H12B H 0.4692 0.1596 0.9464 0.077 Uiso 1 calc R . .
C13 C 0.6031(3) 0.09123(18) 1.0367(2) 0.0571(8) Uani 1 d . . .
C14 C 0.7070(3) 0.03234(18) 1.0466(2) 0.0670(8) Uani 1 d . . .
H14 H 0.7429 0.0156 0.9948 0.080 Uiso 1 calc R . .
C15 C 0.7593(3) -0.00241(19) 1.1311(3) 0.0835(10) Uani 1 d . . .
H15 H 0.8302 -0.0413 1.1361 0.100 Uiso 1 calc R . .
C16 C 0.7055(4) 0.0210(2) 1.2073(2) 0.0933(11) Uani 1 d . . .
H16 H 0.7407 -0.0014 1.2647 0.112 Uiso 1 calc R . .
C17 C 0.6000(4) 0.0775(2) 1.1993(2) 0.0929(12) Uani 1 d . . .
H17 H 0.5620 0.0919 1.2509 0.111 Uiso 1 calc R . .
C18 C 0.5498(3) 0.11310(18) 1.1145(3) 0.0783(9) Uani 1 d . . .
H18 H 0.4793 0.1523 1.1099 0.094 Uiso 1 calc R . .
B3 B 0.9893(3) 0.2327(2) 0.9492(3) 0.0784(11) Uani 1 d . . .
H3 H 0.9590 0.2051 0.8801 0.094 Uiso 1 calc R . .
B4 B 1.0387(3) 0.3423(2) 0.9658(2) 0.0793(11) Uani 1 d . . .
H4 H 1.0414 0.3865 0.9071 0.095 Uiso 1 calc R . .
B5 B 0.9904(3) 0.3790(2) 1.0689(2) 0.0799(11) Uani 1 d . . .
H5 H 0.9612 0.4476 1.0773 0.096 Uiso 1 calc R . .
B6 B 0.9110(3) 0.2922(2) 1.1174(2) 0.0705(10) Uani 1 d . . .
H6 H 0.8296 0.3029 1.1573 0.085 Uiso 1 calc R . .
B7 B 1.0257(4) 0.2073(3) 1.1442(3) 0.0923(12) Uani 1 d . . .
H7A H 1.0194 0.1624 1.2019 0.111 Uiso 1 calc R . .
B8 B 1.0744(4) 0.1709(3) 1.0417(3) 0.1059(14) Uani 1 d . . .
H8A H 1.1006 0.1019 1.0326 0.127 Uiso 1 calc R . .
B9 B 1.1546(4) 0.2574(3) 0.9942(3) 0.1113(15) Uani 1 d . . .
H9A H 1.2356 0.2456 0.9542 0.134 Uiso 1 calc R . .
B10 B 1.1554(4) 0.3487(3) 1.0672(3) 0.0978(13) Uani 1 d . . .
H10A H 1.2361 0.3971 1.0749 0.117 Uiso 1 calc R . .
B11 B 1.0762(4) 0.3175(3) 1.1599(3) 0.0970(13) Uani 1 d . . .
H11A H 1.1053 0.3458 1.2289 0.116 Uiso 1 calc R . .
B12 B 1.1771(4) 0.2418(3) 1.1145(3) 0.1105(15) Uani 1 d . . .
H12 H 1.2722 0.2201 1.1535 0.133 Uiso 1 calc R . .

loop_
_atom_site_aniso_label
_atom_site_aniso_U_11
_atom_site_aniso_U_22
_atom_site_aniso_U_33
_atom_site_aniso_U_23
_atom_site_aniso_U_13
_atom_site_aniso_U_12
N1 0.0587(15) 0.0528(16) 0.0538(15) 0.0077(13) 0.0030(12) -0.0046(13)
C1 0.061(2) 0.0481(19) 0.066(2) -0.0029(16) 0.0106(16) -0.0047(16)
C2 0.0557(19) 0.0522(19) 0.082(2) 0.0012(17) 0.0076(17) -0.0045(15)
C3 0.072(2) 0.0491(18) 0.101(2) 0.0028(17) 0.0010(19) 0.0006(18)
C4 0.058(2) 0.052(2) 0.096(2) -0.0046(18) 0.0009(17) 0.0045(17)
C5 0.073(2) 0.063(2) 0.077(2) 0.012(2) -0.0008(18) -0.0002(16)
C6 0.066(2) 0.069(2) 0.052(2) 0.0144(19) 0.0031(19) -0.007(2)
C7 0.074(2) 0.111(3) 0.058(2) 0.009(2) 0.002(2) 0.003(2)
C8 0.108(3) 0.154(4) 0.063(3) -0.020(3) 0.006(2) -0.006(3)
C9 0.126(4) 0.110(3) 0.071(3) -0.021(2) 0.032(3) -0.001(3)
C10 0.099(3) 0.094(3) 0.081(2) 0.007(2) 0.026(2) 0.010(2)
C11 0.083(3) 0.073(2) 0.063(2) 0.005(2) 0.0023(18) 0.000(2)
C12 0.062(2) 0.0603(19) 0.069(2) -0.0034(17) 0.0019(17) -0.0066(17)
C13 0.056(2) 0.048(2) 0.069(2) -0.0084(18) 0.0162(18) -0.0115(17)
C14 0.075(2) 0.061(2) 0.067(2) 0.0025(17) 0.0172(18) -0.0061(19)
C15 0.088(3) 0.077(2) 0.082(2) 0.017(2) 0.001(2) -0.0035(19)
C16 0.130(3) 0.077(3) 0.069(3) 0.003(2) 0.005(3) -0.023(2)
C17 0.142(4) 0.073(3) 0.070(3) -0.018(2) 0.039(3) -0.024(2)
C18 0.091(2) 0.066(2) 0.083(2) -0.013(2) 0.030(2) -0.0096(19)
B3 0.071(3) 0.078(3) 0.092(3) -0.035(2) 0.032(2) -0.011(2)
B4 0.074(3) 0.086(3) 0.080(3) -0.002(2) 0.022(2) -0.023(2)
B5 0.087(3) 0.068(3) 0.087(3) -0.019(2) 0.018(2) -0.020(2)
B6 0.075(3) 0.074(3) 0.063(2) -0.011(2) 0.013(2) -0.006(2)
B7 0.079(3) 0.095(3) 0.097(3) 0.013(3) -0.006(3) 0.004(3)
B8 0.056(3) 0.080(3) 0.180(5) -0.011(3) 0.012(3) 0.022(3)
B9 0.074(3) 0.123(4) 0.148(4) -0.016(3) 0.052(3) 0.001(3)
B10 0.065(3) 0.109(4) 0.117(3) -0.020(3) 0.009(3) -0.027(3)
B11 0.084(3) 0.118(4) 0.084(3) -0.012(3) -0.001(2) -0.020(3)
B12 0.069(3) 0.121(4) 0.136(4) 0.021(3) -0.002(3) -0.002(3)

loop_
_geom_bond_atom_site_label_1
_geom_bond_atom_site_label_2
_geom_bond_distance
_geom_bond_site_symmetry_2
_geom_bond_publ_flag
N1 C5 1.461(3) . ?
N1 C4 1.464(3) . ?
N1 C12 1.468(3) . ?
C1 C3 1.532(3) . ?
C1 C2 1.614(3) . ?
C1 B5 1.693(4) . ?
C1 B4 1.697(4) . ?
C1 B3 1.700(4) . ?
C1 B6 1.705(4) . ?
C2 B8 1.673(4) . ?
C2 B7 1.690(4) . ?
C2 B3 1.691(4) . ?
C2 B6 1.696(4) . ?
C3 C4 1.519(3) . ?
C5 C6 1.502(3) . ?
C6 C11 1.372(3) . ?
C6 C7 1.379(3) . ?
C7 C8 1.373(4) . ?
C8 C9 1.363(4) . ?
C9 C10 1.382(4) . ?
C10 C11 1.378(3) . ?
C12 C13 1.505(3) . ?
C13 C18 1.380(3) . ?
C13 C14 1.381(3) . ?
C14 C15 1.380(3) . ?
C15 C16 1.369(4) . ?
C16 C17 1.370(4) . ?
C17 C18 1.384(3) . ?
B3 B4 1.753(5) . ?
B3 B9 1.756(5) . ?
B3 B8 1.769(5) . ?
B4 B5 1.756(4) . ?
B4 B9 1.761(5) . ?
B4 B10 1.762(5) . ?
B5 B10 1.750(5) . ?
B5 B11 1.755(5) . ?
B5 B6 1.761(5) . ?
B6 B7 1.750(5) . ?
B6 B11 1.750(5) . ?
B7 B8 1.748(5) . ?
B7 B12 1.751(5) . ?
B7 B11 1.764(5) . ?
B8 B12 1.753(5) . ?
B8 B9 1.753(5) . ?
B9 B10 1.758(5) . ?
B9 B12 1.765(5) . ?
B10 B11 1.754(5) . ?
B10 B12 1.773(5) . ?
B11 B12 1.746(5) . ?
